data_4336496
loop_
_publ_author_name
'Shin-ichi Fuku-en'
'Junki Yamamoto'
'Mao Minoura'
'Satoshi Kojima'
'Yohsuke Yamamoto'

_publ_section_title
;
 Synthesis of New Dipyrido-Annulated N-Heterocyclic Carbenes with Ortho
 Substituents
;
_journal_name_full 'Inorganic Chemistry'
_journal_page_first 11700
_journal_page_last 11702
_journal_paper_doi 10.1021/ic402301u
_journal_volume 52
_journal_year 2013
_chemical_formula_sum 'C35 H40 I3 N2 O Rh S2'
_chemical_formula_weight 1052.42
_chemical_name_systematic
;
 ?
;
_space_group_IT_number 62
_symmetry_cell_setting orthorhombic
_symmetry_space_group_name_Hall '-P 2ac 2n'
_symmetry_space_group_name_H-M 'P n m a'
_atom_sites_solution_hydrogens geom
_atom_sites_solution_primary direct
_atom_sites_solution_secondary difmap
_audit_creation_method SHELXL-97
_cell_angle_alpha 90.00
_cell_angle_beta 90.00
_cell_angle_gamma 90.00
_cell_formula_units_Z 4
_cell_length_a 17.665(11)
_cell_length_b 14.579(9)
_cell_length_c 15.112(9)
_cell_measurement_reflns_used 9253
_cell_measurement_temperature 173(2)
_cell_measurement_theta_max 25.04
_cell_measurement_theta_min 2.26
_cell_volume 3892(4)
_computing_cell_refinement 'Bruker SAINT'
_computing_data_collection 'Bruker APEX2'
_computing_data_reduction 'Bruker SAINT'
_computing_molecular_graphics 'Yadokari-XG 2009 (Wakita Nemoto et al., 2009)'
_computing_publication_material 'Yadokari-XG 2009 (Wakita,Nemoto et al., 2009)'
_computing_structure_refinement 'SHELXL-97 (Sheldrick, 1997)'
_computing_structure_solution SIR-97
_diffrn_ambient_temperature 173(2)
_diffrn_measured_fraction_theta_full 0.989
_diffrn_measured_fraction_theta_max 0.989
_diffrn_measurement_device_type 'Bruker APEX-II CCD'
_diffrn_measurement_method '\f and \w scans'
_diffrn_radiation_monochromator 'Bruker Helios multilayered confocal mirror'
_diffrn_radiation_source 'Bruker TXS fine-focus rotating anode'
_diffrn_radiation_type MoK\a
_diffrn_radiation_wavelength 0.71073
_diffrn_reflns_av_R_equivalents 0.0430
_diffrn_reflns_av_sigmaI/netI 0.0360
_diffrn_reflns_limit_h_max 17
_diffrn_reflns_limit_h_min -21
_diffrn_reflns_limit_k_max 17
_diffrn_reflns_limit_k_min -16
_diffrn_reflns_limit_l_max 17
_diffrn_reflns_limit_l_min -16
_diffrn_reflns_number 15711
_diffrn_reflns_theta_full 25.08
_diffrn_reflns_theta_max 25.08
_diffrn_reflns_theta_min 1.77
_exptl_absorpt_coefficient_mu 2.954
_exptl_absorpt_correction_T_max 0.9433
_exptl_absorpt_correction_T_min 0.7947
_exptl_absorpt_correction_type empirical
_exptl_absorpt_process_details
;
 SADABS (Sheldrick, 1997)
;
_exptl_crystal_colour black
_exptl_crystal_density_diffrn 1.796
_exptl_crystal_description block
_exptl_crystal_F_000 2032
_exptl_crystal_size_max 0.27
_exptl_crystal_size_mid 0.05
_exptl_crystal_size_min 0.02
_refine_diff_density_max 2.506
_refine_diff_density_min -1.364
_refine_diff_density_rms 0.198
_refine_ls_extinction_method none
_refine_ls_goodness_of_fit_ref 1.099
_refine_ls_hydrogen_treatment mixed
_refine_ls_matrix_type full
_refine_ls_number_parameters 204
_refine_ls_number_reflns 3569
_refine_ls_number_restraints 0
_refine_ls_restrained_S_all 1.099
_refine_ls_R_factor_all 0.0821
_refine_ls_R_factor_gt 0.0595
_refine_ls_shift/su_max 0.006
_refine_ls_shift/su_mean 0.000
_refine_ls_structure_factor_coef Fsqd
_refine_ls_weighting_details 'calc w=1/[\s^2^(Fo^2^)+(0.0300P)^2^+72.9679P] where P=(Fo^2^+2Fc^2^)/3'
_refine_ls_weighting_scheme calc
_refine_ls_wR_factor_gt 0.1301
_refine_ls_wR_factor_ref 0.1524
_reflns_number_gt 2762
_reflns_number_total 3569
_reflns_threshold_expression >2sigma(I)
_cod_data_source_file ic402301u_si_005.cif
_cod_data_source_block 10
_cod_database_code 4336496

loop_
_symmetry_equiv_pos_as_xyz
'x, y, z'
'-x+1/2, -y, z+1/2'
'x+1/2, -y+1/2, -z+1/2'
'-x, y+1/2, -z'
'-x, -y, -z'
'x-1/2, y, -z-1/2'
'-x-1/2, y-1/2, z-1/2'
'x, -y-1/2, z'

loop_
_atom_site_label
_atom_site_type_symbol
_atom_site_fract_x
_atom_site_fract_y
_atom_site_fract_z
_atom_site_U_iso_or_equiv
_atom_site_adp_type
_atom_site_occupancy
_atom_site_symmetry_multiplicity
_atom_site_calc_flag
_atom_site_refinement_flags
C1 C 0.4697(5) 0.1287(6) 0.1569(6) 0.0325(19) Uani 1 1 d .
H1 H 0.5221 0.1413 0.1641 0.039 Uiso 1 1 calc R
C2 C 0.4449(5) 0.0395(6) 0.1571(6) 0.038(2) Uani 1 1 d .
C3 C 0.3634(5) 0.0212(7) 0.1486(6) 0.040(2) Uani 1 1 d .
H3 H 0.3457 -0.0403 0.1504 0.048 Uiso 1 1 calc R
C4 C 0.3136(5) 0.0900(6) 0.1383(6) 0.0321(19) Uani 1 1 d .
N1 N 0.3416(4) 0.1775(5) 0.1343(5) 0.0299(15) Uani 1 1 d .
C5 C 0.2955(7) 0.2500 0.1271(9) 0.036(3) Uani 1 2 d S
C6 C 0.4183(5) 0.2020(6) 0.1462(6) 0.0329(19) Uani 1 1 d .
C7 C 0.4974(6) -0.0441(7) 0.1699(8) 0.052(3) Uani 1 1 d .
C8 C 0.4767(7) -0.0937(9) 0.2546(10) 0.073(4) Uani 1 1 d .
H8 H 0.4264 -0.1213 0.2484 0.110 Uiso 1 1 calc R
H8A H 0.4762 -0.0499 0.3039 0.110 Uiso 1 1 calc R
H8B H 0.5140 -0.1418 0.2664 0.110 Uiso 1 1 calc R
C9 C 0.4895(8) -0.1090(9) 0.0903(9) 0.078(4) Uani 1 1 d .
H9 H 0.5273 -0.1580 0.0947 0.117 Uiso 1 1 calc R
H9A H 0.4975 -0.0745 0.0354 0.117 Uiso 1 1 calc R
H9B H 0.4387 -0.1359 0.0899 0.117 Uiso 1 1 calc R
C10 C 0.5812(6) -0.0129(8) 0.1761(10) 0.066(3) Uani 1 1 d .
H10 H 0.5884 0.0237 0.2298 0.099 Uiso 1 1 calc R
H10A H 0.5940 0.0243 0.1241 0.099 Uiso 1 1 calc R
H10B H 0.6142 -0.0669 0.1781 0.099 Uiso 1 1 calc R
S1 S 0.21124(12) 0.08915(16) 0.13726(15) 0.0336(5) Uani 1 1 d .
C11 C 0.1894(5) 0.0233(6) 0.0417(6) 0.038(2) Uani 1 1 d .
C12 C 0.2360(6) 0.0123(8) -0.0309(7) 0.052(3) Uani 1 1 d .
H12 H 0.2846 0.0401 -0.0320 0.062 Uiso 1 1 calc R
C13 C 0.2120(7) -0.0382(8) -0.1006(8) 0.056(3) Uani 1 1 d .
H13 H 0.2443 -0.0460 -0.1503 0.067 Uiso 1 1 calc R
C14 C 0.1411(7) -0.0784(9) -0.1004(8) 0.065(3) Uani 1 1 d .
H14 H 0.1255 -0.1148 -0.1493 0.078 Uiso 1 1 calc R
C15 C 0.0931(7) -0.0660(9) -0.0298(8) 0.066(3) Uani 1 1 d .
H15 H 0.0440 -0.0924 -0.0304 0.079 Uiso 1 1 calc R
C16 C 0.1169(6) -0.0144(8) 0.0428(7) 0.049(3) Uani 1 1 d .
H16 H 0.0844 -0.0051 0.0921 0.058 Uiso 1 1 calc R
Rh1 Rh 0.18841(5) 0.2500 0.12601(6) 0.0291(2) Uani 1 2 d S
I1 I 0.19373(6) 0.2500 0.30446(6) 0.0454(3) Uani 1 2 d S
I2 I 0.03494(5) 0.2500 0.13050(7) 0.0484(3) Uani 1 2 d S
I3 I 0.19030(8) 0.2500 0.95055(7) 0.0653(4) Uani 1 2 d S
O1 O 0.315(5) 0.2500 0.694(5) 0.41(4) Uiso 1 2 d S
C17 C 0.258(3) 0.192(4) 0.714(4) 0.31(3) Uiso 1 1 d .
C18 C 0.1974(17) 0.1944(19) 0.639(2) 0.170(11) Uiso 1 1 d .
C19 C 0.246(3) 0.2500 0.561(3) 0.174(16) Uiso 1 2 d S
C20 C 0.313(4) 0.2500 0.599(5) 0.26(3) Uiso 1 2 d S

loop_
_atom_site_aniso_label
_atom_site_aniso_U_11
_atom_site_aniso_U_22
_atom_site_aniso_U_33
_atom_site_aniso_U_23
_atom_site_aniso_U_13
_atom_site_aniso_U_12
C1 0.032(4) 0.029(5) 0.037(5) -0.005(4) 0.001(4) -0.002(4)
C2 0.035(5) 0.034(5) 0.045(5) -0.009(4) -0.008(4) 0.005(4)
C3 0.043(5) 0.029(5) 0.050(6) -0.008(4) -0.010(4) -0.010(4)
C4 0.029(4) 0.033(5) 0.034(5) -0.003(4) -0.004(4) 0.001(4)
N1 0.023(3) 0.030(4) 0.037(4) -0.003(3) -0.003(3) 0.000(3)
C5 0.027(6) 0.037(7) 0.045(7) 0.000 -0.003(6) 0.000
C6 0.027(4) 0.029(4) 0.043(5) 0.000(4) -0.001(4) -0.008(4)
C7 0.045(6) 0.042(6) 0.070(7) -0.009(5) -0.015(5) 0.007(5)
C8 0.061(8) 0.064(8) 0.095(10) 0.019(8) -0.019(7) 0.001(6)
C9 0.087(10) 0.053(8) 0.093(10) -0.029(7) -0.015(8) 0.016(7)
C10 0.043(6) 0.040(6) 0.115(11) 0.001(7) -0.005(7) 0.014(5)
S1 0.0305(11) 0.0329(11) 0.0373(12) -0.0025(10) -0.0036(9) -0.0043(9)
C11 0.035(5) 0.032(5) 0.045(5) -0.009(4) -0.009(4) -0.004(4)
C12 0.038(5) 0.057(7) 0.061(7) -0.022(6) 0.002(5) -0.007(5)
C13 0.058(7) 0.055(7) 0.055(7) -0.022(6) 0.003(5) 0.004(5)
C14 0.059(7) 0.068(8) 0.068(8) -0.035(7) -0.026(6) 0.006(6)
C15 0.049(6) 0.076(9) 0.074(8) -0.028(7) -0.009(6) -0.014(6)
C16 0.038(5) 0.055(7) 0.054(6) -0.012(5) 0.000(5) -0.014(5)
Rh1 0.0252(5) 0.0336(5) 0.0285(5) 0.000 -0.0022(4) 0.000
I1 0.0611(6) 0.0447(5) 0.0305(5) 0.000 -0.0112(4) 0.000
I2 0.0295(5) 0.0591(6) 0.0566(6) 0.000 -0.0076(4) 0.000
I3 0.1033(10) 0.0594(7) 0.0333(5) 0.000 0.0076(5) 0.000

loop_
_atom_type_symbol
_atom_type_description
_atom_type_scat_dispersion_real
_atom_type_scat_dispersion_imag
_atom_type_scat_source
C C 0.0033 0.0016 'International Tables Vol C Tables 4.2.6.8 and 6.1.1.4'
H H 0.0000 0.0000 'International Tables Vol C Tables 4.2.6.8 and 6.1.1.4'
I I -0.4742 1.8119 'International Tables Vol C Tables 4.2.6.8 and 6.1.1.4'
N N 0.0061 0.0033 'International Tables Vol C Tables 4.2.6.8 and 6.1.1.4'
O O 0.0106 0.0060 'International Tables Vol C Tables 4.2.6.8 and 6.1.1.4'
Rh Rh -1.1178 0.9187 'International Tables Vol C Tables 4.2.6.8 and 6.1.1.4'
S S 0.1246 0.1234 'International Tables Vol C Tables 4.2.6.8 and 6.1.1.4'

loop_
_geom_angle_atom_site_label_1
_geom_angle_atom_site_label_2
_geom_angle_atom_site_label_3
_geom_angle
_geom_angle_site_symmetry_1
_geom_angle_site_symmetry_3
C2 C1 C6 120.8(8) . .
C2 C1 H1 119.6 . .
C6 C1 H1 119.6 . .
C1 C2 C3 119.0(8) . .
C1 C2 C7 123.8(8) . .
C3 C2 C7 117.1(8) . .
C4 C3 C2 121.1(9) . .
C4 C3 H3 119.5 . .
C2 C3 H3 119.5 . .
C3 C4 N1 117.7(8) . .
C3 C4 S1 130.6(7) . .
N1 C4 S1 111.5(6) . .
C5 N1 C4 121.4(7) . .
C5 N1 C6 113.2(7) . .
C4 N1 C6 125.1(7) . .
N1 C5 N1 104.3(10) 8_565 .
N1 C5 Rh1 127.5(5) 8_565 .
N1 C5 Rh1 127.5(5) . .
C6 C6 C1 139.2(5) 8_565 .
C6 C6 N1 104.6(5) 8_565 .
C1 C6 N1 116.1(8) . .
C8 C7 C9 110.3(11) . .
C8 C7 C2 109.7(10) . .
C9 C7 C2 109.5(9) . .
C8 C7 C10 108.6(10) . .
C9 C7 C10 108.3(10) . .
C2 C7 C10 110.4(9) . .
C7 C8 H8 109.5 . .
C7 C8 H8A 109.5 . .
H8 C8 H8A 109.5 . .
C7 C8 H8B 109.5 . .
H8 C8 H8B 109.5 . .
H8A C8 H8B 109.5 . .
C7 C9 H9 109.5 . .
C7 C9 H9A 109.5 . .
H9 C9 H9A 109.5 . .
C7 C9 H9B 109.5 . .
H9 C9 H9B 109.5 . .
H9A C9 H9B 109.5 . .
C7 C10 H10 109.5 . .
C7 C10 H10A 109.5 . .
H10 C10 H10A 109.5 . .
C7 C10 H10B 109.5 . .
H10 C10 H10B 109.5 . .
H10A C10 H10B 109.5 . .
C11 S1 C4 103.2(4) . .
C11 S1 Rh1 115.9(3) . .
C4 S1 Rh1 99.4(3) . .
C12 C11 C16 120.7(9) . .
C12 C11 S1 125.4(7) . .
C16 C11 S1 113.8(7) . .
C13 C12 C11 119.7(10) . .
C13 C12 H12 120.1 . .
C11 C12 H12 120.1 . .
C12 C13 C14 120.9(11) . .
C12 C13 H13 119.6 . .
C14 C13 H13 119.6 . .
C15 C14 C13 120.2(10) . .
C15 C14 H14 119.9 . .
C13 C14 H14 119.9 . .
C14 C15 C16 119.7(11) . .
C14 C15 H15 120.1 . .
C16 C15 H15 120.1 . .
C11 C16 C15 118.7(10) . .
C11 C16 H16 120.7 . .
C15 C16 H16 120.7 . .
C5 Rh1 S1 80.23(6) . .
C5 Rh1 S1 80.23(6) . 8_565
S1 Rh1 S1 158.85(11) . 8_565
C5 Rh1 I3 89.8(4) . 1_554
S1 Rh1 I3 93.96(6) . 1_554
S1 Rh1 I3 93.97(6) 8_565 1_554
C5 Rh1 I1 87.5(4) . .
S1 Rh1 I1 85.58(6) . .
S1 Rh1 I1 85.57(6) 8_565 .
I3 Rh1 I1 177.28(5) 1_554 .
C5 Rh1 I2 178.1(4) . .
S1 Rh1 I2 99.63(6) . .
S1 Rh1 I2 99.63(6) 8_565 .
I3 Rh1 I2 92.16(5) 1_554 .
I1 Rh1 I2 90.56(4) . .
C17 O1 C17 77(7) . 8_565
C17 O1 C20 101(6) . .
C17 O1 C20 101(6) 8_565 .
O1 C17 C18 110(6) . .
O1 C17 C17 52(3) . 8_565
C18 C17 C17 89(2) . 8_565
C17 C18 C18 91(2) . 8_565
C17 C18 C19 100(3) . .
C18 C18 C19 61.0(12) 8_565 .
C20 C19 C18 99(4) . .
C20 C19 C18 99(4) . 8_565
C18 C19 C18 58(2) . 8_565
C19 C20 O1 118(7) . .

loop_
_geom_bond_atom_site_label_1
_geom_bond_atom_site_label_2
_geom_bond_distance
_geom_bond_site_symmetry_2
C1 C2 1.373(13) .
C1 C6 1.412(13) .
C1 H1 0.9500 .
C2 C3 1.469(13) .
C2 C7 1.543(13) .
C3 C4 1.343(13) .
C3 H3 0.9500 .
C4 N1 1.370(11) .
C4 S1 1.809(9) .
N1 C5 1.338(10) .
N1 C6 1.413(11) .
C5 N1 1.338(10) 8_565
C5 Rh1 1.892(12) .
C6 C6 1.399(17) 8_565
C7 C8 1.515(17) .
C7 C9 1.537(16) .
C7 C10 1.553(15) .
C8 H8 0.9800 .
C8 H8A 0.9800 .
C8 H8B 0.9800 .
C9 H9 0.9800 .
C9 H9A 0.9800 .
C9 H9B 0.9800 .
C10 H10 0.9800 .
C10 H10A 0.9800 .
C10 H10B 0.9800 .
S1 C11 1.776(9) .
S1 Rh1 2.386(3) .
C11 C12 1.381(14) .
C11 C16 1.393(13) .
C12 C13 1.352(14) .
C12 H12 0.9500 .
C13 C14 1.383(17) .
C13 H13 0.9500 .
C14 C15 1.375(17) .
C14 H14 0.9500 .
C15 C16 1.396(15) .
C15 H15 0.9500 .
C16 H16 0.9500 .
Rh1 S1 2.386(3) 8_565
Rh1 I3 2.652(2) 1_554
Rh1 I1 2.698(2) .
Rh1 I2 2.712(2) .
I3 Rh1 2.652(2) 1_556
O1 C17 1.35(7) .
O1 C17 1.35(7) 8_565
O1 C20 1.44(8) .
C17 C18 1.56(5) .
C17 C17 1.68(10) 8_565
C18 C18 1.62(6) 8_565
C18 C19 1.67(4) .
C19 C20 1.31(7) .
C19 C18 1.67(4) 8_565

loop_
_geom_torsion_atom_site_label_1
_geom_torsion_atom_site_label_2
_geom_torsion_atom_site_label_3
_geom_torsion_atom_site_label_4
_geom_torsion
_geom_torsion_site_symmetry_1
_geom_torsion_site_symmetry_4
C6 C1 C2 C3 -1.8(14) . .
C6 C1 C2 C7 -179.0(9) . .
C1 C2 C3 C4 1.8(14) . .
C7 C2 C3 C4 179.2(9) . .
C2 C3 C4 N1 1.2(14) . .
C2 C3 C4 S1 -173.0(7) . .
C3 C4 N1 C5 -177.7(10) . .
S1 C4 N1 C5 -2.4(12) . .
C3 C4 N1 C6 -4.6(13) . .
S1 C4 N1 C6 170.8(7) . .
C4 N1 C5 N1 173.9(6) . 8_565
C6 N1 C5 N1 0.0(14) . 8_565
C4 N1 C5 Rh1 2.8(16) . .
C6 N1 C5 Rh1 -171.1(9) . .
C2 C1 C6 C6 176.1(6) . 8_565
C2 C1 C6 N1 -1.1(13) . .
C5 N1 C6 C6 0.0(9) . 8_565
C4 N1 C6 C6 -173.6(7) . 8_565
C5 N1 C6 C1 178.2(9) . .
C4 N1 C6 C1 4.5(13) . .
C1 C2 C7 C8 116.0(11) . .
C3 C2 C7 C8 -61.3(12) . .
C1 C2 C7 C9 -122.8(11) . .
C3 C2 C7 C9 59.9(13) . .
C1 C2 C7 C10 -3.7(15) . .
C3 C2 C7 C10 179.0(9) . .
C3 C4 S1 C11 -64.7(10) . .
N1 C4 S1 C11 120.7(7) . .
C3 C4 S1 Rh1 175.7(9) . .
N1 C4 S1 Rh1 1.2(6) . .
C4 S1 C11 C12 -24.9(10) . .
Rh1 S1 C11 C12 82.6(10) . .
C4 S1 C11 C16 158.6(8) . .
Rh1 S1 C11 C16 -94.0(8) . .
C16 C11 C12 C13 -2.2(17) . .
S1 C11 C12 C13 -178.5(9) . .
C11 C12 C13 C14 0.5(19) . .
C12 C13 C14 C15 1(2) . .
C13 C14 C15 C16 -2(2) . .
C12 C11 C16 C15 2.0(17) . .
S1 C11 C16 C15 178.7(10) . .
C14 C15 C16 C11 -0.1(19) . .
N1 C5 Rh1 S1 -170.5(12) 8_565 .
N1 C5 Rh1 S1 -1.4(11) . .
N1 C5 Rh1 S1 1.4(11) 8_565 8_565
N1 C5 Rh1 S1 170.5(12) . 8_565
N1 C5 Rh1 I3 95.5(11) 8_565 1_554
N1 C5 Rh1 I3 -95.5(11) . 1_554
N1 C5 Rh1 I1 -84.5(11) 8_565 .
N1 C5 Rh1 I1 84.5(11) . .
N1 C5 Rh1 I2 -84.5(11) 8_565 .
N1 C5 Rh1 I2 84.5(11) . .
C11 S1 Rh1 C5 -109.7(5) . .
C4 S1 Rh1 C5 0.0(5) . .
C11 S1 Rh1 S1 -132.4(4) . 8_565
C4 S1 Rh1 S1 -22.7(5) . 8_565
C11 S1 Rh1 I3 -20.6(4) . 1_554
C4 S1 Rh1 I3 89.1(3) . 1_554
C11 S1 Rh1 I1 162.1(4) . .
C4 S1 Rh1 I1 -88.2(3) . .
C11 S1 Rh1 I2 72.3(4) . .
C4 S1 Rh1 I2 -178.0(3) . .
C17 O1 C17 C18 72(6) 8_565 .
C20 O1 C17 C18 -27(6) . .
C20 O1 C17 C17 -99(5) . 8_565
O1 C17 C18 C18 -48(4) . 8_565
C17 C17 C18 C18 -0.002(9) 8_565 8_565
O1 C17 C18 C19 13(5) . .
C17 C17 C18 C19 60.7(15) 8_565 .
C17 C18 C19 C20 9(3) . .
C18 C18 C19 C20 95(2) 8_565 .
C17 C18 C19 C18 -86(3) . 8_565
C18 C19 C20 O1 -29.4(14) . .
C18 C19 C20 O1 29.4(14) 8_565 .
C17 O1 C20 C19 39(4) . .
C17 O1 C20 C19 -39(4) 8_565 .
